data_4308527
loop_
_publ_author_name
'Shu Qin Liu'
'Takayoshi Kuroda-Sowa'
'Hisashi Konaka'
'Yusaku Suenaga'
'Masahiko Maekawa'
'Tomonari Mizutani'
'Gui Ling Ning'
'Megumu Munakata'

_publ_section_title
;
Silver(I) Coordination Polymers of Fluorescent Oligo(phenylenevinylene)
with \p-\p Stackings: Luminescence and Conductivity
;
_journal_name_full 'Inorganic Chemistry'
_journal_page_first 1031
_journal_page_last 1036
_journal_paper_doi 10.1021/ic0400585
_journal_volume 44
_journal_year 2005
_chemical_formula_moiety 'C34 H30 Ag2 F6 O6 S2 '
_chemical_formula_sum 'C34 H30 Ag2 F6 O6 S2'
_chemical_formula_weight 928.45
_space_group_IT_number 13
_symmetry_cell_setting monoclinic
_symmetry_Int_Tables_number 13
_symmetry_space_group_name_Hall '-P 2yac'
_symmetry_space_group_name_H-M 'P 1 2/n 1'
_cell_angle_alpha 90
_cell_angle_beta 101.229(7)
_cell_angle_gamma 90
_cell_formula_units_Z 2
_cell_length_a 12.588(2)
_cell_length_b 5.0727(5)
_cell_length_c 28.600(4)
_cell_measurement_reflns_used 4215
_cell_measurement_temperature 295.2
_cell_measurement_theta_max 27.5
_cell_measurement_theta_min 3.0
_cell_volume 1791.3(4)
_computing_cell_refinement CRYSTALCLEAR
_computing_data_collection CRYSTALCLEAR
_computing_data_reduction 'teXsan Ver. 1.11'
_computing_publication_material 'teXsan Ver. 1.11'
_computing_structure_refinement SHELXL97
_computing_structure_solution SHELXS97
_diffrn_detector_area_resol_mean 14.62
_diffrn_measured_fraction_theta_full 1.00
_diffrn_measured_fraction_theta_max 1.00
_diffrn_measurement_device_type 'Rigaku/MSC Mercury CCD'
_diffrn_measurement_method \w
_diffrn_radiation_type 'Mo K\a'
_diffrn_radiation_wavelength 0.7107
_diffrn_reflns_av_R_equivalents 0.037
_diffrn_reflns_limit_h_max 16
_diffrn_reflns_limit_h_min -15
_diffrn_reflns_limit_k_max 6
_diffrn_reflns_limit_k_min -6
_diffrn_reflns_limit_l_max 36
_diffrn_reflns_limit_l_min -37
_diffrn_reflns_number 13936
_diffrn_reflns_theta_full 27.48
_diffrn_reflns_theta_max 27.48
_exptl_absorpt_coefficient_mu 1.280
_exptl_absorpt_correction_T_max 0.880
_exptl_absorpt_correction_T_min 0.715
_exptl_absorpt_correction_type multi-scan
_exptl_absorpt_process_details '(Jacobson, 1998)'
_exptl_crystal_colour Yellow
_exptl_crystal_density_diffrn 1.721
_exptl_crystal_density_method 'not measured'
_exptl_crystal_description Block
_exptl_crystal_F_000 924.0
_exptl_crystal_size_max 0.400
_exptl_crystal_size_mid 0.100
_exptl_crystal_size_min 0.100
_refine_diff_density_max 0.33
_refine_diff_density_min -0.39
_refine_ls_extinction_coef 0.0000
_refine_ls_extinction_expression Fc^*^=kFc[1+0.001xFc^2^\l^3^/sin(2\q)]^-1/4^
_refine_ls_extinction_method SHELXL
_refine_ls_goodness_of_fit_ref 1.151
_refine_ls_hydrogen_treatment noref
_refine_ls_number_parameters 226
_refine_ls_number_reflns 3175
_refine_ls_R_factor_gt 0.0512
_refine_ls_shift/su_max 0.0010
_refine_ls_structure_factor_coef Fsqd
_refine_ls_weighting_details 'w = 1/[\s^2^(Fo^2^) + (0.0376P)^2^+0.7970P] where P=(Fo^2^+2Fc^2^)/3'
_refine_ls_weighting_scheme calc
_refine_ls_wR_factor_ref 0.1022
_reflns_number_gt 3175
_reflns_number_total 4104
_reflns_threshold_expression >2.0sigma(I)
_cod_data_source_file ic0400585_s1_1.cif
_cod_data_source_block '[Ag2(bdb)(CF3SO3)2]'
_cod_original_cell_volume 1791.4(4)
_cod_original_formula_sum 'C34 H30 Ag2 F6 O6 S2 '
_cod_database_code 4308527

loop_
_symmetry_equiv_pos_as_xyz
x,y,z
1/2+x,-y,1/2+z
-x,-y,-z
1/2-x,y,1/2-z

loop_
_atom_site_label
_atom_site_type_symbol
_atom_site_fract_x
_atom_site_fract_y
_atom_site_fract_z
_atom_site_U_iso_or_equiv
_atom_site_adp_type
_atom_site_occupancy
_atom_site_calc_flag
_atom_site_refinement_flags
_atom_site_disorder_assembly
_atom_site_disorder_group
Ag(1) Ag 0.35131(3) 0.14188(6) 0.29422(1) 0.0554(1) Uani 1.00 d . . .
S(1) S 0.35165(7) -0.3358(2) 0.20653(3) 0.0388(2) Uani 1.00 d . . .
F(1) F 0.4129(3) -0.4656(9) 0.1287(1) 0.135(1) Uani 1.00 d . . .
F(2) F 0.5384(3) -0.4809(9) 0.1901(2) 0.129(1) Uani 1.00 d . . .
F(3) F 0.4824(3) -0.1106(8) 0.1597(2) 0.146(2) Uani 1.00 d . . .
O(1) O 0.4070(3) -0.2061(5) 0.2489(1) 0.0617(8) Uani 1.00 d . . .
O(2) O 0.2647(2) -0.1897(5) 0.1788(1) 0.0579(7) Uani 1.00 d . . .
O(3) O 0.3290(2) -0.6094(5) 0.2133(1) 0.0597(8) Uani 1.00 d . . .
C(1) C 0.9562(3) -0.9046(6) 0.4904(1) 0.0393(8) Uani 1.00 d . . .
C(2) C 0.8698(4) -0.8614(9) 0.5123(2) 0.066(1) Uani 1.00 d . . .
C(3) C 0.7897(4) -0.6828(10) 0.4940(2) 0.072(1) Uani 1.00 d . . .
C(4) C 0.7913(3) -0.5381(7) 0.4537(1) 0.0449(9) Uani 1.00 d . . .
C(5) C 0.8762(4) -0.5865(10) 0.4314(2) 0.070(1) Uani 1.00 d . . .
C(6) C 0.9567(4) -0.766(1) 0.4496(2) 0.072(1) Uani 1.00 d . . .
C(7) C 0.7057(3) -0.3469(8) 0.4360(2) 0.0520(10) Uani 1.00 d . . .
C(8) C 0.6965(3) -0.1936(8) 0.3990(2) 0.051(1) Uani 1.00 d . . .
C(9) C 0.6115(3) 0.0040(7) 0.3828(1) 0.0487(10) Uani 1.00 d . . .
C(10) C 0.6120(3) 0.1517(8) 0.3417(2) 0.056(1) Uani 1.00 d . . .
C(11) C 0.5352(4) 0.3478(8) 0.3293(2) 0.061(1) Uani 1.00 d . . .
C(12) C 0.4578(4) 0.3982(8) 0.3562(2) 0.067(1) Uani 1.00 d . . .
C(13) C 0.4534(4) 0.247(1) 0.3960(2) 0.073(1) Uani 1.00 d . . .
C(14) C 0.5318(4) 0.0546(9) 0.4086(2) 0.063(1) Uani 1.00 d . . .
C(15) C 0.6938(5) 0.106(1) 0.3101(2) 0.099(2) Uani 1.00 d . . .
C(16) C 0.3700(6) 0.295(2) 0.4254(3) 0.141(3) Uani 1.00 d . . .
C(17) C 0.4529(5) -0.347(1) 0.1690(2) 0.076(1) Uani 1.00 d . . .
H(1) H 0.8651 -0.9559 0.5405 0.0794 Uiso 1.00 calc . . .
H(2) H 0.7310 -0.6594 0.5100 0.0863 Uiso 1.00 calc . . .
H(3) H 0.8800 -0.4949 0.4028 0.0840 Uiso 1.00 calc . . .
H(4) H 1.0142 -0.7933 0.4330 0.0868 Uiso 1.00 calc . . .
H(5) H 0.6497 -0.3331 0.4538 0.0625 Uiso 1.00 calc . . .
H(6) H 0.7507 -0.2110 0.3803 0.0614 Uiso 1.00 calc . . .
H(7) H 0.5358 0.4502 0.3016 0.0738 Uiso 1.00 calc . . .
H(8) H 0.4072 0.5371 0.3474 0.0804 Uiso 1.00 calc . . .
H(9) H 0.5305 -0.0478 0.4363 0.0761 Uiso 1.00 calc . . .
H(10) H 0.7408 -0.0341 0.3226 0.1192 Uiso 1.00 calc . . .
H(11) H 0.6569 0.0618 0.2788 0.1192 Uiso 1.00 calc . . .
H(12) H 0.7350 0.2621 0.3089 0.1192 Uiso 1.00 calc . . .
H(13) H 0.4044 0.3434 0.4568 0.1698 Uiso 1.00 calc . . .
H(14) H 0.3234 0.4337 0.4116 0.1698 Uiso 1.00 calc . . .
H(15) H 0.3288 0.1393 0.4266 0.1698 Uiso 1.00 calc . . .

loop_
_atom_site_aniso_label
_atom_site_aniso_U_11
_atom_site_aniso_U_22
_atom_site_aniso_U_33
_atom_site_aniso_U_12
_atom_site_aniso_U_13
_atom_site_aniso_U_23
Ag(1) 0.0578(2) 0.0437(2) 0.0591(2) -0.0042(2) -0.0028(2) -0.0079(2)
S(1) 0.0450(5) 0.0310(4) 0.0428(5) 0.0001(4) 0.0146(4) -0.0020(4)
F(1) 0.166(4) 0.181(4) 0.077(2) 0.011(3) 0.068(2) -0.035(3)
F(2) 0.074(2) 0.161(3) 0.166(4) 0.043(2) 0.057(2) 0.009(3)
F(3) 0.152(4) 0.126(3) 0.190(4) -0.031(3) 0.110(3) 0.040(3)
O(1) 0.078(2) 0.048(2) 0.053(2) 0.005(1) 0.000(1) -0.012(1)
O(2) 0.053(2) 0.046(2) 0.070(2) 0.007(1) 0.001(1) -0.001(1)
O(3) 0.072(2) 0.032(1) 0.078(2) -0.006(1) 0.021(2) 0.006(1)
C(1) 0.038(2) 0.035(2) 0.042(2) 0.006(2) 0.000(2) -0.001(2)
C(2) 0.074(3) 0.081(3) 0.046(2) 0.045(3) 0.019(2) 0.027(2)
C(3) 0.075(3) 0.088(3) 0.058(3) 0.048(3) 0.026(2) 0.016(3)
C(4) 0.043(2) 0.039(2) 0.049(2) 0.010(2) 0.000(2) 0.002(2)
C(5) 0.058(3) 0.080(3) 0.075(3) 0.027(2) 0.021(2) 0.045(3)
C(6) 0.052(3) 0.088(3) 0.086(3) 0.033(2) 0.034(2) 0.046(3)
C(7) 0.048(2) 0.051(2) 0.055(2) 0.019(2) 0.002(2) 0.002(2)
C(8) 0.045(2) 0.050(2) 0.057(3) 0.013(2) 0.005(2) 0.010(2)
C(9) 0.044(2) 0.042(2) 0.054(3) 0.003(2) -0.006(2) -0.002(2)
C(10) 0.051(2) 0.047(2) 0.063(3) -0.002(2) -0.009(2) 0.008(2)
C(11) 0.060(3) 0.042(2) 0.070(3) -0.006(2) -0.019(2) 0.007(2)
C(12) 0.064(3) 0.043(2) 0.077(3) 0.015(2) -0.030(2) -0.015(2)
C(13) 0.072(3) 0.076(3) 0.064(3) 0.035(3) -0.006(2) -0.015(3)
C(14) 0.066(3) 0.064(3) 0.054(3) 0.025(2) -0.002(2) 0.002(2)
C(15) 0.077(4) 0.127(5) 0.097(4) 0.018(4) 0.024(3) 0.051(4)
C(16) 0.131(6) 0.191(7) 0.106(5) 0.103(6) 0.034(5) 0.006(5)
C(17) 0.085(4) 0.079(3) 0.076(4) 0.000(3) 0.042(3) 0.001(3)

loop_
_atom_type_symbol
_atom_type_description
_atom_type_scat_dispersion_real
_atom_type_scat_dispersion_imag
_atom_type_scat_source
Ag Ag -0.897 1.101
;International Tables for Crystallography
(1992, Vol. C, Tables 4.2.6.8 and 6.1.1.4)
;
S S 0.125 0.123
;International Tables for Crystallography
(1992, Vol. C, Tables 4.2.6.8 and 6.1.1.4)
;
F F 0.017 0.010
;International Tables for Crystallography
(1992, Vol. C, Tables 4.2.6.8 and 6.1.1.4)
;
O O 0.011 0.006
;International Tables for Crystallography
(1992, Vol. C, Tables 4.2.6.8 and 6.1.1.4)
;
C C 0.003 0.002
;International Tables for Crystallography
(1992, Vol. C, Tables 4.2.6.8 and 6.1.1.4)
;
H H 0.000 0.000
;International Tables for Crystallography
(1992, Vol. C, Table 6.1.1.4)
;

loop_
_geom_angle_atom_site_label_1
_geom_angle_atom_site_label_2
_geom_angle_atom_site_label_3
_geom_angle
_geom_angle_site_symmetry_1
_geom_angle_site_symmetry_2
_geom_angle_site_symmetry_3
_geom_angle_publ_flag
O(1) Ag(1) O(2) 85.4(1) . . 4_555 yes
O(1) Ag(1) O(3) 82.35(9) . . 1_565 yes
O(1) Ag(1) O(3) 132.00(9) . . 4_565 yes
O(1) Ag(1) C(12) 128.8(1) . . . yes
O(2) Ag(1) O(3) 130.21(9) 4_555 . 1_565 yes
O(2) Ag(1) O(3) 78.01(9) 4_555 . 4_565 yes
O(2) Ag(1) C(12) 115.0(1) 4_555 . . yes
O(3) Ag(1) O(3) 75.3(1) 1_565 . 4_565 yes
O(3) Ag(1) C(12) 110.1(1) 1_565 . . yes
O(3) Ag(1) C(12) 98.8(1) 4_565 . . yes
O(1) S(1) O(2) 115.2(2) . . . yes
O(1) S(1) O(3) 113.9(2) . . . yes
O(1) S(1) C(17) 103.4(2) . . . yes
O(2) S(1) O(3) 115.2(2) . . . yes
O(2) S(1) C(17) 103.8(2) . . . yes
O(3) S(1) C(17) 103.2(2) . . . yes
Ag(1) O(1) S(1) 130.9(2) . . . yes
Ag(1) O(2) S(1) 128.4(2) 4_555 . . yes
Ag(1) O(3) Ag(1) 77.12(8) 1_545 . 4_545 yes
Ag(1) O(3) S(1) 126.7(2) 1_545 . . yes
Ag(1) O(3) S(1) 131.2(2) 4_545 . . yes
C(1) C(1) C(2) 121.9(4) 3_736 . . yes
C(1) C(1) C(6) 121.7(5) 3_736 . . yes
C(2) C(1) C(6) 116.3(4) . . . yes
C(1) C(2) C(3) 121.0(4) . . . yes
C(1) C(2) H(1) 119.5 . . . no
C(3) C(2) H(1) 119.5 . . . no
C(2) C(3) C(4) 122.8(5) . . . yes
C(2) C(3) H(2) 118.6 . . . no
C(4) C(3) H(2) 118.6 . . . no
C(3) C(4) C(5) 115.8(4) . . . yes
C(3) C(4) C(7) 121.1(4) . . . yes
C(5) C(4) C(7) 123.1(4) . . . yes
C(4) C(5) C(6) 121.5(5) . . . yes
C(4) C(5) H(3) 119.2 . . . no
C(6) C(5) H(3) 119.2 . . . no
C(1) C(6) C(5) 122.4(5) . . . yes
C(1) C(6) H(4) 118.8 . . . no
C(5) C(6) H(4) 118.8 . . . no
C(4) C(7) C(8) 128.4(4) . . . yes
C(4) C(7) H(5) 115.8 . . . no
C(8) C(7) H(5) 115.8 . . . no
C(7) C(8) C(9) 127.4(4) . . . yes
C(7) C(8) H(6) 116.3 . . . no
C(9) C(8) H(6) 116.3 . . . no
C(8) C(9) C(10) 120.6(4) . . . yes
C(8) C(9) C(14) 121.2(4) . . . yes
C(10) C(9) C(14) 118.2(4) . . . yes
C(9) C(10) C(11) 119.0(4) . . . yes
C(9) C(10) C(15) 122.4(4) . . . yes
C(11) C(10) C(15) 118.6(4) . . . yes
C(10) C(11) C(12) 121.7(4) . . . yes
C(10) C(11) H(7) 119.2 . . . no
C(12) C(11) H(7) 119.2 . . . no
Ag(1) C(12) C(11) 80.8(3) . . . yes
Ag(1) C(12) C(13) 101.7(3) . . . yes
Ag(1) C(12) H(8) 87.5 . . . no
C(11) C(12) C(13) 120.2(4) . . . yes
C(11) C(12) H(8) 119.9 . . . no
C(13) C(12) H(8) 119.9 . . . no
C(12) C(13) C(14) 117.6(5) . . . yes
C(12) C(13) C(16) 121.4(5) . . . yes
C(14) C(13) C(16) 121.0(5) . . . yes
C(9) C(14) C(13) 123.3(4) . . . yes
C(9) C(14) H(9) 118.4 . . . no
C(13) C(14) H(9) 118.4 . . . no
C(10) C(15) H(10) 109.5 . . . no
C(10) C(15) H(11) 109.5 . . . no
C(10) C(15) H(12) 109.5 . . . no
H(10) C(15) H(11) 109.4 . . . no
H(10) C(15) H(12) 109.5 . . . no
H(11) C(15) H(12) 109.5 . . . no
C(13) C(16) H(13) 109.5 . . . no
C(13) C(16) H(14) 109.5 . . . no
C(13) C(16) H(15) 109.5 . . . no
H(13) C(16) H(14) 109.5 . . . no
H(13) C(16) H(15) 109.5 . . . no
H(14) C(16) H(15) 109.5 . . . no
S(1) C(17) F(1) 109.9(4) . . . yes
S(1) C(17) F(2) 110.5(4) . . . yes
S(1) C(17) F(3) 110.6(4) . . . yes
F(1) C(17) F(2) 108.0(5) . . . yes
F(1) C(17) F(3) 108.7(5) . . . yes
F(2) C(17) F(3) 109.2(5) . . . yes

loop_
_geom_bond_atom_site_label_1
_geom_bond_atom_site_label_2
_geom_bond_distance
_geom_bond_site_symmetry_1
_geom_bond_site_symmetry_2
_geom_bond_publ_flag
Ag(1) O(1) 2.376(3) . . yes
Ag(1) O(2) 2.449(3) . 4_555 yes
Ag(1) O(3) 2.603(3) . 1_565 yes
Ag(1) O(3) 2.569(3) . 4_565 yes
Ag(1) C(12) 2.389(4) . . yes
S(1) O(1) 1.434(3) . . yes
S(1) O(2) 1.428(3) . . yes
S(1) O(3) 1.438(3) . . yes
S(1) C(17) 1.821(6) . . yes
F(1) C(17) 1.309(7) . . yes
F(2) C(17) 1.314(6) . . yes
F(3) C(17) 1.300(7) . . yes
C(1) C(1) 1.490(6) . 3_736 yes
C(1) C(2) 1.375(6) . . yes
C(1) C(6) 1.363(6) . . yes
C(2) C(3) 1.381(7) . . yes
C(2) H(1) 0.950 . . no
C(3) C(4) 1.369(6) . . yes
C(3) H(2) 0.950 . . no
C(4) C(5) 1.369(7) . . yes
C(4) C(7) 1.464(5) . . yes
C(5) C(6) 1.386(7) . . yes
C(5) H(3) 0.950 . . no
C(6) H(4) 0.950 . . no
C(7) C(8) 1.300(6) . . yes
C(7) H(5) 0.950 . . no
C(8) C(9) 1.472(5) . . yes
C(8) H(6) 0.950 . . no
C(9) C(10) 1.395(6) . . yes
C(9) C(14) 1.381(7) . . yes
C(10) C(11) 1.385(6) . . yes
C(10) C(15) 1.514(8) . . yes
C(11) C(12) 1.378(8) . . yes
C(11) H(7) 0.950 . . no
C(12) C(13) 1.382(7) . . yes
C(12) H(8) 0.950 . . no
C(13) C(14) 1.385(7) . . yes
C(13) C(16) 1.488(10) . . yes
C(14) H(9) 0.950 . . no
C(15) H(10) 0.950 . . no
C(15) H(11) 0.950 . . no
C(15) H(12) 0.950 . . no
C(16) H(13) 0.950 . . no
C(16) H(14) 0.950 . . no
C(16) H(15) 0.950 . . no

loop_
_geom_contact_atom_site_label_1
_geom_contact_atom_site_label_2
_geom_contact_distance
_geom_contact_site_symmetry_1
_geom_contact_site_symmetry_2
_geom_contact_publ_flag
Ag(1) O(3) 2.603(3) . 1_565 ?
Ag(1) O(3) 2.569(3) . 4_565 ?
F(1) C(6) 3.386(7) . 4_655 ?
F(1) F(3) 3.457(6) . 1_545 ?
F(1) C(5) 3.487(7) . 4_655 ?
F(2) F(3) 3.349(6) . 1_545 ?
O(1) C(11) 3.402(5) . 1_545 ?
O(2) C(12) 3.482(5) . 4_545 ?
C(4) C(9) 3.583(5) . 1_545 ?
C(8) C(11) 3.454(6) . 1_545 ?
